data_7710605
loop_
_publ_author_name
'Wang, Shichun'
'Heng, Yi'
'Li, Tongyu'
'Wang, Dongwei'
'Hou, Guohua'
'Zi, Guofu'
'Walter, Marc D.'

_publ_section_title
;
 Intrinsic reactivity of
 [\h<sup>5</sup>-1,3-(Me<sub>3</sub>Si)<sub>2</sub>C<sub>5</sub>H<sub>3</sub>]<sub>2</sub>U(\h<sup>4</sup>-C<sub>4</sub>Ph<sub>2</sub>)
 in small molecule activation.
;
_journal_issue 29
_journal_name_full 'Dalton transactions (Cambridge, England : 2003)'
_journal_page_first 11072
_journal_page_last 11085
_journal_paper_doi 10.1039/d2dt01730j
_journal_volume 51
_journal_year 2022
_chemical_formula_moiety 'C22 H42 N6 Si4 U'
_chemical_formula_sum 'C22 H42 N6 Si4 U'
_chemical_formula_weight 741.00
_space_group_crystal_system monoclinic
_space_group_IT_number 14
_space_group_name_Hall '-P 2yn'
_space_group_name_H-M_alt 'P 1 21/n 1'
_atom_sites_solution_hydrogens geom
_audit_creation_date 2022-05-11
_audit_creation_method
;
Olex2 1.2
(compiled 2018.05.29 svn.r3508 for OlexSys, GUI svn.r5506)
;
_audit_update_record
;
2022-05-12 deposited with the CCDC.	2022-06-27 downloaded from the CCDC.
;
_cell_angle_alpha 90
_cell_angle_beta 93.540(2)
_cell_angle_gamma 90
_cell_formula_units_Z 4
_cell_length_a 12.7951(2)
_cell_length_b 13.8633(2)
_cell_length_c 17.7829(4)
_cell_measurement_reflns_used 16878
_cell_measurement_temperature 99.99(10)
_cell_measurement_theta_max 75.3330
_cell_measurement_theta_min 3.0870
_cell_volume 3148.35(10)
_computing_cell_refinement 'CrysAlisPro 1.171.40.35a (Rigaku OD, 2018)'
_computing_data_collection 'CrysAlisPro 1.171.40.35a (Rigaku OD, 2018)'
_computing_data_reduction 'CrysAlisPro 1.171.40.35a (Rigaku OD, 2018)'
_computing_molecular_graphics 'Olex2 (Dolomanov et al., 2009)'
_computing_publication_material 'Olex2 (Dolomanov et al., 2009)'
_computing_structure_refinement 'ShelXL (Sheldrick, 2015)'
_computing_structure_solution 'ShelXT (Sheldrick, 2015)'
_diffrn_ambient_environment N~2~
_diffrn_ambient_temperature 99.99(10)
_diffrn_detector 'CCD plate'
_diffrn_detector_area_resol_mean 10.0000
_diffrn_detector_type HyPix
_diffrn_measured_fraction_theta_full 0.996
_diffrn_measured_fraction_theta_max 0.958
_diffrn_measurement_details
;
List of Runs (angles in degrees, time in seconds):

  # Type    Start    End  Width  t~exp~   \w     \q     \k     \f   Frames
#--------------------------------------------------------------------------
  1  \w    -52.00   2.00   0.50    0.05    --  -47.70 102.00  83.00  108
  2  \w   -107.00 -79.00   0.50    0.08    -- -102.00 102.00  83.00   56
  3  \w   -114.00 -40.00   0.50    0.08    -- -102.00  45.00  90.00  148
  4  \w   -125.00 -32.00   0.50    0.08    -- -102.00  77.00 -90.00  186
  5  \w   -118.00 -92.00   0.50    0.08    -- -102.00 -45.00 -90.00   52
  6  \w   -106.00 -72.00   0.50    0.05    --  -47.70-125.00 -60.00   68
  7  \w   -103.00 -71.00   0.50    0.05    --  -47.70-125.00-120.00   64
  8  \w     11.00  81.00   0.50    0.05    --   47.70-102.00 -18.00  140
  9  \w     63.00 110.00   0.50    0.08    --  104.75-102.00 -18.00   94
 10  \w     69.00 105.00   0.50    0.08    --  104.75-125.00-180.00   72
 11  \w     32.00  65.00   0.50    0.08    --  104.75-125.00-180.00   66
 12  \w     92.00 176.00   0.50    0.08    --  104.75  45.00-120.00  168
 13  \w     92.00 148.00   0.50    0.08    --  104.75  45.00-180.00  112
 14  \w     96.00 166.00   0.50    0.08    --  104.75 102.00  83.00  140
 15  \w   -105.00 -79.00   0.50    0.05    --  -47.70-125.00  90.00   52
 16  \w   -105.00 -80.00   0.50    0.05    --  -47.70-125.00 150.00   50
 17  \w   -103.00 -71.00   0.50    0.05    --  -47.70-125.00 120.00   64
 18  \w   -112.00 -75.00   0.50    0.05    --  -47.70-125.00  60.00   74
 19  \w   -175.00-138.00   0.50    0.08    -- -102.00-102.00 -18.00   74
;
_diffrn_measurement_device 'four-circle diffractometer'
_diffrn_measurement_device_type 'XtaLAB Synergy R, DW system, HyPix'
_diffrn_measurement_method '\w scans'
_diffrn_orient_matrix_type 'CrysAlisPro convention (1999,Acta A55,543-557)'
_diffrn_orient_matrix_UB_11 -0.0560849000
_diffrn_orient_matrix_UB_12 0.0896304000
_diffrn_orient_matrix_UB_13 -0.0341228000
_diffrn_orient_matrix_UB_21 0.1027289000
_diffrn_orient_matrix_UB_22 0.0577808000
_diffrn_orient_matrix_UB_23 0.0100135000
_diffrn_orient_matrix_UB_31 0.0290806000
_diffrn_orient_matrix_UB_32 -0.0312094000
_diffrn_orient_matrix_UB_33 -0.0792091000
_diffrn_radiation_monochromator mirror
_diffrn_radiation_probe x-ray
_diffrn_radiation_type CuK\a
_diffrn_radiation_wavelength 1.54184
_diffrn_reflns_av_R_equivalents 0.0320
_diffrn_reflns_av_unetI/netI 0.0313
_diffrn_reflns_Laue_measured_fraction_full 0.996
_diffrn_reflns_Laue_measured_fraction_max 0.958
_diffrn_reflns_limit_h_max 16
_diffrn_reflns_limit_h_min -16
_diffrn_reflns_limit_k_max 17
_diffrn_reflns_limit_k_min -15
_diffrn_reflns_limit_l_max 17
_diffrn_reflns_limit_l_min -22
_diffrn_reflns_number 19935
_diffrn_reflns_point_group_measured_fraction_full 0.996
_diffrn_reflns_point_group_measured_fraction_max 0.958
_diffrn_reflns_theta_full 67.684
_diffrn_reflns_theta_max 75.532
_diffrn_reflns_theta_min 4.046
_diffrn_source 'Rotating-anode X-ray tube'
_diffrn_source_type 'Rigaku (Cu) X-ray Source'
_exptl_absorpt_coefficient_mu 16.126
_exptl_absorpt_correction_T_max 1.00000
_exptl_absorpt_correction_T_min 0.52083
_exptl_absorpt_correction_type multi-scan
_exptl_absorpt_process_details
;
CrysAlisPro 1.171.40.35a (Rigaku Oxford Diffraction, 2018)
Empirical absorption correction using spherical harmonics,
 implemented in SCALE3 ABSPACK scaling algorithm.
;
_exptl_crystal_colour brown
_exptl_crystal_colour_primary brown
_exptl_crystal_density_diffrn 1.563
_exptl_crystal_description block
_exptl_crystal_F_000 1456
_exptl_crystal_size_max 0.2
_exptl_crystal_size_mid 0.1
_exptl_crystal_size_min 0.1
_refine_diff_density_max 0.788
_refine_diff_density_min -1.259
_refine_diff_density_rms 0.142
_refine_ls_extinction_method none
_refine_ls_goodness_of_fit_ref 1.059
_refine_ls_hydrogen_treatment constr
_refine_ls_matrix_type full
_refine_ls_number_parameters 310
_refine_ls_number_reflns 6271
_refine_ls_number_restraints 0
_refine_ls_restrained_S_all 1.059
_refine_ls_R_factor_all 0.0258
_refine_ls_R_factor_gt 0.0218
_refine_ls_shift/su_max 0.004
_refine_ls_shift/su_mean 0.000
_refine_ls_structure_factor_coef Fsqd
_refine_ls_weighting_details 'w=1/[\s^2^(Fo^2^)+(0.0319P)^2^+3.4844P] where P=(Fo^2^+2Fc^2^)/3'
_refine_ls_weighting_scheme calc
_refine_ls_wR_factor_gt 0.0569
_refine_ls_wR_factor_ref 0.0583
_reflns_Friedel_coverage 0.000
_reflns_number_gt 5986
_reflns_number_total 6271
_reflns_threshold_expression 'I > 2\s(I)'
_cod_data_source_file d2dt01730j2.cif
_cod_data_source_block compound7
_cod_depositor_comments 'Adding full bibliography for 7710605--7710617.cif.'
_cod_database_code 7710605
_shelx_shelxl_version_number 2014/7
_chemical_oxdiff_formula C1H1N1Si1U1
_shelx_space_group_comment
;
The symmetry employed for this shelxl refinement is uniquely defined
by the following loop, which should always be used as a source of
symmetry information in preference to the above space-group names.
They are only intended as comments.
;
_shelx_estimated_absorpt_t_max 0.295
_shelx_estimated_absorpt_t_min 0.141
_diffrn_oxdiff_digest_frames
;
013f29424966cf1fd8739505ab6f39ccac0178877eb
;
_reflns_odcompleteness_completeness 99.90
_reflns_odcompleteness_iscentric 1
_reflns_odcompleteness_theta 66.97
_olex2_refinement_description
;
1. Fixed Uiso
 At 1.2 times of:
  All C(H) groups
 At 1.5 times of:
  All C(H,H,H) groups
2.a Aromatic/amide H refined with riding coordinates:
 C2(H2), C4(H4), C5(H5), C13(H13), C15(H15), C16(H16)
2.b Idealised Me refined as rotating group:
 C6(H6A,H6B,H6C), C7(H7A,H7B,H7C), C8(H8A,H8B,H8C), C9(H9A,H9B,H9C), C10(H10A,
 H10B,H10C), C11(H11A,H11B,H11C), C17(H17A,H17B,H17C), C18(H18A,H18B,H18C),
 C19(H19A,H19B,H19C), C20(H20A,H20B,H20C), C21(H21A,H21B,H21C), C22(H22A,H22B,
 H22C)
;
_olex2_submission_special_instructions 'No special instructions were received'
_oxdiff_exptl_absorpt_empirical_details
;
Empirical correction (ABSPACK) includes:
- Absorption correction using spherical harmonics
- Frame scaling
;
_oxdiff_exptl_absorpt_empirical_full_max 1.533
_oxdiff_exptl_absorpt_empirical_full_min 0.795

loop_
_space_group_symop_operation_xyz
'x, y, z'
'-x+1/2, y+1/2, -z+1/2'
'-x, -y, -z'
'x-1/2, -y-1/2, z-1/2'

loop_
_atom_site_label
_atom_site_type_symbol
_atom_site_fract_x
_atom_site_fract_y
_atom_site_fract_z
_atom_site_U_iso_or_equiv
_atom_site_adp_type
_atom_site_occupancy
_atom_site_site_symmetry_order
_atom_site_calc_flag
_atom_site_refinement_flags_posn
_atom_site_refinement_flags_adp
_atom_site_refinement_flags_occupancy
_atom_site_disorder_assembly
_atom_site_disorder_group
C1 C 0.4655(2) 0.7592(2) 0.64840(18) 0.0150(6) Uani 1 1 d . . . . .
C2 C 0.4838(2) 0.7645(2) 0.72812(18) 0.0139(6) Uani 1 1 d . . . . .
H2 H 0.4880 0.8215 0.7556 0.017 Uiso 1 1 calc R . . . .
C3 C 0.4949(3) 0.6705(2) 0.76009(19) 0.0149(6) Uani 1 1 d . . . . .
C4 C 0.4853(2) 0.6060(2) 0.69794(19) 0.0163(6) Uani 1 1 d . . . . .
H4 H 0.4902 0.5392 0.7012 0.020 Uiso 1 1 calc R . . . .
C5 C 0.4674(2) 0.6584(2) 0.63115(18) 0.0142(6) Uani 1 1 d . . . . .
H5 H 0.4582 0.6319 0.5832 0.017 Uiso 1 1 calc R . . . .
C6 C 0.4721(3) 0.8162(2) 0.4828(2) 0.0193(7) Uani 1 1 d . . . . .
H6A H 0.5215 0.7644 0.4798 0.029 Uiso 1 1 calc GR . . . .
H6B H 0.4901 0.8673 0.4495 0.029 Uiso 1 1 calc GR . . . .
H6C H 0.4030 0.7930 0.4683 0.029 Uiso 1 1 calc GR . . . .
C7 C 0.3692(3) 0.9531(2) 0.5910(2) 0.0198(7) Uani 1 1 d . . . . .
H7A H 0.3025 0.9231 0.5797 0.030 Uiso 1 1 calc GR . . . .
H7B H 0.3782 1.0054 0.5566 0.030 Uiso 1 1 calc GR . . . .
H7C H 0.3722 0.9774 0.6417 0.030 Uiso 1 1 calc GR . . . .
C8 C 0.6056(3) 0.9191(2) 0.6068(2) 0.0194(7) Uani 1 1 d . . . . .
H8A H 0.6116 0.9328 0.6598 0.029 Uiso 1 1 calc GR . . . .
H8B H 0.6118 0.9780 0.5790 0.029 Uiso 1 1 calc GR . . . .
H8C H 0.6603 0.8756 0.5945 0.029 Uiso 1 1 calc GR . . . .
C9 C 0.4990(3) 0.7509(3) 0.9189(2) 0.0274(8) Uani 1 1 d . . . . .
H9A H 0.5449 0.8032 0.9080 0.041 Uiso 1 1 calc GR . . . .
H9B H 0.5078 0.7351 0.9715 0.041 Uiso 1 1 calc GR . . . .
H9C H 0.4278 0.7698 0.9068 0.041 Uiso 1 1 calc GR . . . .
C10 C 0.6757(3) 0.6215(3) 0.8717(2) 0.0331(9) Uani 1 1 d . . . . .
H10A H 0.6930 0.5675 0.8411 0.050 Uiso 1 1 calc GR . . . .
H10B H 0.6961 0.6081 0.9235 0.050 Uiso 1 1 calc GR . . . .
H10C H 0.7121 0.6778 0.8557 0.050 Uiso 1 1 calc GR . . . .
C11 C 0.4635(3) 0.5315(3) 0.8903(2) 0.0290(8) Uani 1 1 d . . . . .
H11A H 0.3903 0.5445 0.8938 0.043 Uiso 1 1 calc GR . . . .
H11B H 0.4933 0.5104 0.9383 0.043 Uiso 1 1 calc GR . . . .
H11C H 0.4722 0.4820 0.8534 0.043 Uiso 1 1 calc GR . . . .
C12 C 0.2023(2) 0.6213(2) 0.57084(17) 0.0135(6) Uani 1 1 d . . . . .
C13 C 0.1235(2) 0.6110(2) 0.62349(17) 0.0144(6) Uani 1 1 d . . . . .
H13 H 0.0976 0.5521 0.6391 0.017 Uiso 1 1 calc R . . . .
C14 C 0.0897(3) 0.7020(2) 0.64907(18) 0.0146(6) Uani 1 1 d . . . . .
C15 C 0.1488(2) 0.7715(2) 0.61022(18) 0.0153(6) Uani 1 1 d . . . . .
H15 H 0.1436 0.8381 0.6152 0.018 Uiso 1 1 calc R . . . .
C16 C 0.2161(2) 0.7233(2) 0.56337(17) 0.0149(6) Uani 1 1 d . . . . .
H16 H 0.2624 0.7529 0.5323 0.018 Uiso 1 1 calc R . . . .
C17 C 0.3224(3) 0.5820(3) 0.4309(2) 0.0280(8) Uani 1 1 d . . . . .
H17A H 0.2800 0.6314 0.4066 0.042 Uiso 1 1 calc GR . . . .
H17B H 0.3386 0.5338 0.3946 0.042 Uiso 1 1 calc GR . . . .
H17C H 0.3862 0.6099 0.4523 0.042 Uiso 1 1 calc GR . . . .
C18 C 0.3324(3) 0.4302(3) 0.5543(2) 0.0297(8) Uani 1 1 d . . . . .
H18A H 0.3935 0.4593 0.5789 0.045 Uiso 1 1 calc GR . . . .
H18B H 0.3534 0.3847 0.5175 0.045 Uiso 1 1 calc GR . . . .
H18C H 0.2933 0.3975 0.5910 0.045 Uiso 1 1 calc GR . . . .
C19 C 0.1300(3) 0.4667(3) 0.4629(2) 0.0308(9) Uani 1 1 d . . . . .
H19A H 0.0932 0.4342 0.5009 0.046 Uiso 1 1 calc GR . . . .
H19B H 0.1498 0.4209 0.4259 0.046 Uiso 1 1 calc GR . . . .
H19C H 0.0853 0.5149 0.4391 0.046 Uiso 1 1 calc GR . . . .
C20 C -0.0592(3) 0.6074(3) 0.7521(2) 0.0256(8) Uani 1 1 d . . . . .
H20A H -0.0836 0.5638 0.7129 0.038 Uiso 1 1 calc GR . . . .
H20B H -0.1137 0.6178 0.7860 0.038 Uiso 1 1 calc GR . . . .
H20C H 0.0009 0.5802 0.7793 0.038 Uiso 1 1 calc GR . . . .
C21 C -0.1340(3) 0.7782(3) 0.6505(2) 0.0259(8) Uani 1 1 d . . . . .
H21A H -0.1155 0.8418 0.6348 0.039 Uiso 1 1 calc GR . . . .
H21B H -0.1948 0.7816 0.6794 0.039 Uiso 1 1 calc GR . . . .
H21C H -0.1489 0.7384 0.6069 0.039 Uiso 1 1 calc GR . . . .
C22 C 0.0138(3) 0.8130(3) 0.7859(2) 0.0272(9) Uani 1 1 d . . . . .
H22A H 0.0663 0.7851 0.8202 0.041 Uiso 1 1 calc GR . . . .
H22B H -0.0470 0.8285 0.8125 0.041 Uiso 1 1 calc GR . . . .
H22C H 0.0408 0.8706 0.7643 0.041 Uiso 1 1 calc GR . . . .
N1 N 0.2462(2) 0.6734(2) 0.82869(16) 0.0199(6) Uani 1 1 d . . . . .
N2 N 0.2435(2) 0.6792(2) 0.89633(18) 0.0219(7) Uani 1 1 d . . . . .
N3 N 0.2406(3) 0.6842(3) 0.95976(19) 0.0348(9) Uani 1 1 d . . . . .
N4 N 0.2802(2) 0.5099(2) 0.72927(16) 0.0186(6) Uani 1 1 d . . . . .
N5 N 0.25391(19) 0.43095(18) 0.74253(14) 0.0143(6) Uani 1 1 d . . . . .
N6 N 0.2285(2) 0.3519(2) 0.75523(16) 0.0187(6) Uani 1 1 d . . . . .
Si1 Si 0.47541(6) 0.86268(6) 0.58159(5) 0.01413(17) Uani 1 1 d . . . . .
Si2 Si 0.53120(7) 0.64352(7) 0.86155(5) 0.01857(18) Uani 1 1 d . . . . .
Si3 Si 0.24933(7) 0.52528(6) 0.50705(5) 0.01543(17) Uani 1 1 d . . . . .
Si4 Si -0.02261(6) 0.72496(6) 0.70955(5) 0.01528(17) Uani 1 1 d . . . . .
U1 U 0.29004(2) 0.68338(2) 0.70879(2) 0.00985(5) Uani 1 1 d . . . . .

loop_
_atom_site_aniso_label
_atom_site_aniso_U_11
_atom_site_aniso_U_22
_atom_site_aniso_U_33
_atom_site_aniso_U_23
_atom_site_aniso_U_13
_atom_site_aniso_U_12
C1 0.0128(14) 0.0131(15) 0.0194(15) 0.0001(13) 0.0031(11) -0.0001(11)
C2 0.0118(13) 0.0106(15) 0.0195(15) -0.0001(12) 0.0019(11) 0.0000(11)
C3 0.0123(15) 0.0145(16) 0.0179(16) 0.0010(13) 0.0015(12) -0.0011(12)
C4 0.0150(14) 0.0109(15) 0.0231(16) 0.0023(13) 0.0014(12) 0.0007(12)
C5 0.0133(14) 0.0126(15) 0.0166(15) 0.0004(13) 0.0011(12) 0.0001(12)
C6 0.0222(18) 0.0187(19) 0.0171(17) 0.0038(12) 0.0018(14) -0.0017(12)
C7 0.0191(15) 0.0164(16) 0.0244(17) 0.0058(14) 0.0043(13) 0.0000(13)
C8 0.0188(15) 0.0171(17) 0.0226(16) -0.0009(13) 0.0041(13) -0.0040(13)
C9 0.0264(18) 0.033(2) 0.0218(17) -0.0068(16) -0.0056(14) -0.0011(16)
C10 0.0227(18) 0.043(2) 0.032(2) 0.0014(18) -0.0088(15) 0.0045(17)
C11 0.040(2) 0.0227(19) 0.0236(18) 0.0055(15) -0.0023(16) 0.0004(16)
C12 0.0144(14) 0.0123(15) 0.0133(14) -0.0016(12) -0.0021(11) -0.0002(12)
C13 0.0151(14) 0.0136(15) 0.0142(14) -0.0006(12) -0.0008(11) -0.0003(12)
C14 0.0159(15) 0.0144(15) 0.0132(15) 0.0003(12) -0.0008(12) 0.0001(12)
C15 0.0141(14) 0.0154(16) 0.0164(15) -0.0007(13) -0.0001(11) 0.0013(12)
C16 0.0142(14) 0.0168(16) 0.0136(14) 0.0000(13) 0.0006(11) -0.0012(12)
C17 0.039(2) 0.0214(18) 0.0250(18) -0.0036(15) 0.0104(16) -0.0029(16)
C18 0.043(2) 0.0193(19) 0.0268(19) -0.0061(15) -0.0025(16) 0.0115(16)
C19 0.0283(19) 0.028(2) 0.036(2) -0.0156(17) -0.0010(16) -0.0039(16)
C20 0.0264(17) 0.0239(19) 0.0275(18) 0.0033(15) 0.0094(14) -0.0014(15)
C21 0.0208(17) 0.027(2) 0.0296(19) -0.0008(16) -0.0010(14) 0.0062(15)
C22 0.0213(18) 0.035(2) 0.026(2) -0.0079(15) 0.0068(15) -0.0009(14)
N1 0.0271(16) 0.0225(16) 0.0109(14) 0.0028(11) 0.0062(11) -0.0012(11)
N2 0.0226(15) 0.0203(16) 0.0231(17) 0.0005(11) 0.0038(12) -0.0021(11)
N3 0.040(2) 0.049(2) 0.0161(17) -0.0057(14) 0.0085(15) -0.0096(15)
N4 0.0257(14) 0.0098(14) 0.0205(13) 0.0018(12) 0.0020(11) -0.0030(11)
N5 0.0142(12) 0.0153(16) 0.0131(12) 0.0024(11) -0.0025(10) 0.0033(11)
N6 0.0240(14) 0.0108(15) 0.0216(14) 0.0027(12) 0.0042(11) -0.0026(11)
Si1 0.0151(4) 0.0110(4) 0.0165(4) 0.0017(3) 0.0025(3) -0.0001(3)
Si2 0.0177(4) 0.0207(5) 0.0167(4) 0.0015(4) -0.0041(3) 0.0013(3)
Si3 0.0175(4) 0.0141(4) 0.0148(4) -0.0029(3) 0.0017(3) 0.0004(3)
Si4 0.0125(4) 0.0165(4) 0.0171(4) -0.0017(3) 0.0024(3) 0.0011(3)
U1 0.01192(7) 0.00704(7) 0.01057(7) -0.00001(3) 0.00052(4) -0.00028(3)

loop_
_atom_type_symbol
_atom_type_description
_atom_type_scat_dispersion_real
_atom_type_scat_dispersion_imag
_atom_type_scat_source
C C 0.0181 0.0091 'International Tables Vol C Tables 4.2.6.8 and 6.1.1.4'
H H 0.0000 0.0000 'International Tables Vol C Tables 4.2.6.8 and 6.1.1.4'
N N 0.0311 0.0180 'International Tables Vol C Tables 4.2.6.8 and 6.1.1.4'
Si Si 0.2541 0.3302 'International Tables Vol C Tables 4.2.6.8 and 6.1.1.4'
U U -4.3638 13.4090 'International Tables Vol C Tables 4.2.6.8 and 6.1.1.4'

loop_
_geom_angle_atom_site_label_1
_geom_angle_atom_site_label_2
_geom_angle_atom_site_label_3
_geom_angle
_geom_angle_site_symmetry_1
_geom_angle_site_symmetry_3
_geom_angle_publ_flag
C2 C1 C5 105.0(3) . . ?
C2 C1 Si1 125.4(2) . . ?
C2 C1 U1 73.70(17) . . ?
C5 C1 Si1 127.6(2) . . ?
C5 C1 U1 74.68(17) . . ?
Si1 C1 U1 128.91(14) . . ?
C1 C2 H2 124.5 . . ?
C1 C2 C3 110.9(3) . . ?
C1 C2 U1 76.18(17) . . ?
C3 C2 H2 124.5 . . ?
C3 C2 U1 74.95(18) . . ?
U1 C2 H2 116.1 . . ?
C2 C3 Si2 125.4(3) . . ?
C2 C3 U1 74.76(18) . . ?
C4 C3 C2 105.3(3) . . ?
C4 C3 Si2 128.9(2) . . ?
C4 C3 U1 75.29(18) . . ?
Si2 C3 U1 120.76(15) . . ?
C3 C4 H4 125.2 . . ?
C3 C4 U1 74.57(18) . . ?
C5 C4 C3 109.6(3) . . ?
C5 C4 H4 125.2 . . ?
C5 C4 U1 75.78(18) . . ?
U1 C4 H4 116.4 . . ?
C1 C5 H5 125.4 . . ?
C1 C5 U1 75.17(17) . . ?
C4 C5 C1 109.2(3) . . ?
C4 C5 H5 125.4 . . ?
C4 C5 U1 74.68(18) . . ?
U1 C5 H5 116.7 . . ?
H6A C6 H6B 109.5 . . ?
H6A C6 H6C 109.5 . . ?
H6B C6 H6C 109.5 . . ?
Si1 C6 H6A 109.5 . . ?
Si1 C6 H6B 109.5 . . ?
Si1 C6 H6C 109.5 . . ?
H7A C7 H7B 109.5 . . ?
H7A C7 H7C 109.5 . . ?
H7B C7 H7C 109.5 . . ?
Si1 C7 H7A 109.5 . . ?
Si1 C7 H7B 109.5 . . ?
Si1 C7 H7C 109.5 . . ?
H8A C8 H8B 109.5 . . ?
H8A C8 H8C 109.5 . . ?
H8B C8 H8C 109.5 . . ?
Si1 C8 H8A 109.5 . . ?
Si1 C8 H8B 109.5 . . ?
Si1 C8 H8C 109.5 . . ?
H9A C9 H9B 109.5 . . ?
H9A C9 H9C 109.5 . . ?
H9B C9 H9C 109.5 . . ?
Si2 C9 H9A 109.5 . . ?
Si2 C9 H9B 109.5 . . ?
Si2 C9 H9C 109.5 . . ?
H10A C10 H10B 109.5 . . ?
H10A C10 H10C 109.5 . . ?
H10B C10 H10C 109.5 . . ?
Si2 C10 H10A 109.5 . . ?
Si2 C10 H10B 109.5 . . ?
Si2 C10 H10C 109.5 . . ?
H11A C11 H11B 109.5 . . ?
H11A C11 H11C 109.5 . . ?
H11B C11 H11C 109.5 . . ?
Si2 C11 H11A 109.5 . . ?
Si2 C11 H11B 109.5 . . ?
Si2 C11 H11C 109.5 . . ?
C13 C12 C16 104.8(3) . . ?
C13 C12 Si3 126.4(2) . . ?
C13 C12 U1 73.37(17) . . ?
C16 C12 Si3 126.9(2) . . ?
C16 C12 U1 74.36(16) . . ?
Si3 C12 U1 129.01(14) . . ?
C12 C13 H13 124.3 . . ?
C12 C13 U1 76.62(18) . . ?
C14 C13 C12 111.4(3) . . ?
C14 C13 H13 124.3 . . ?
C14 C13 U1 74.84(18) . . ?
U1 C13 H13 115.9 . . ?
C13 C14 C15 105.2(3) . . ?
C13 C14 Si4 126.5(3) . . ?
C13 C14 U1 75.03(18) . . ?
C15 C14 Si4 127.7(3) . . ?
C15 C14 U1 74.85(18) . . ?
Si4 C14 U1 121.89(15) . . ?
C14 C15 H15 125.4 . . ?
C14 C15 U1 74.76(18) . . ?
C16 C15 C14 109.1(3) . . ?
C16 C15 H15 125.4 . . ?
C16 C15 U1 76.22(18) . . ?
U1 C15 H15 115.6 . . ?
C12 C16 H16 125.3 . . ?
C12 C16 U1 75.63(17) . . ?
C15 C16 C12 109.4(3) . . ?
C15 C16 H16 125.3 . . ?
C15 C16 U1 74.10(18) . . ?
U1 C16 H16 116.9 . . ?
H17A C17 H17B 109.5 . . ?
H17A C17 H17C 109.5 . . ?
H17B C17 H17C 109.5 . . ?
Si3 C17 H17A 109.5 . . ?
Si3 C17 H17B 109.5 . . ?
Si3 C17 H17C 109.5 . . ?
H18A C18 H18B 109.5 . . ?
H18A C18 H18C 109.5 . . ?
H18B C18 H18C 109.5 . . ?
Si3 C18 H18A 109.5 . . ?
Si3 C18 H18B 109.5 . . ?
Si3 C18 H18C 109.5 . . ?
H19A C19 H19B 109.5 . . ?
H19A C19 H19C 109.5 . . ?
H19B C19 H19C 109.5 . . ?
Si3 C19 H19A 109.5 . . ?
Si3 C19 H19B 109.5 . . ?
Si3 C19 H19C 109.5 . . ?
H20A C20 H20B 109.5 . . ?
H20A C20 H20C 109.5 . . ?
H20B C20 H20C 109.5 . . ?
Si4 C20 H20A 109.5 . . ?
Si4 C20 H20B 109.5 . . ?
Si4 C20 H20C 109.5 . . ?
H21A C21 H21B 109.5 . . ?
H21A C21 H21C 109.5 . . ?
H21B C21 H21C 109.5 . . ?
Si4 C21 H21A 109.5 . . ?
Si4 C21 H21B 109.5 . . ?
Si4 C21 H21C 109.5 . . ?
H22A C22 H22B 109.5 . . ?
H22A C22 H22C 109.5 . . ?
H22B C22 H22C 109.5 . . ?
Si4 C22 H22A 109.5 . . ?
Si4 C22 H22B 109.5 . . ?
Si4 C22 H22C 109.5 . . ?
N2 N1 U1 165.2(3) . . ?
N3 N2 N1 179.6(4) . . ?
N5 N4 U1 165.7(2) . . ?
N6 N5 N4 179.3(3) . . ?
N5 N6 U1 169.1(2) . 2_546 ?
C6 Si1 C1 109.51(15) . . ?
C6 Si1 C8 109.73(16) . . ?
C7 Si1 C1 112.33(14) . . ?
C7 Si1 C6 110.01(16) . . ?
C7 Si1 C8 109.92(16) . . ?
C8 Si1 C1 105.22(15) . . ?
C9 Si2 C3 108.51(16) . . ?
C9 Si2 C10 109.11(19) . . ?
C10 Si2 C3 108.08(17) . . ?
C11 Si2 C3 109.79(16) . . ?
C11 Si2 C9 113.13(18) . . ?
C11 Si2 C10 108.09(19) . . ?
C17 Si3 C12 109.53(16) . . ?
C18 Si3 C12 115.22(15) . . ?
C18 Si3 C17 109.16(19) . . ?
C19 Si3 C12 106.26(16) . . ?
C19 Si3 C17 108.20(19) . . ?
C19 Si3 C18 108.23(19) . . ?
C20 Si4 C14 107.74(16) . . ?
C20 Si4 C21 111.75(18) . . ?
C21 Si4 C14 109.22(16) . . ?
C22 Si4 C14 111.29(16) . . ?
C22 Si4 C20 109.49(18) . . ?
C22 Si4 C21 107.39(18) . . ?
C2 U1 C1 30.12(9) . . ?
C2 U1 C3 30.29(9) . . ?
C2 U1 C4 48.92(10) . . ?
C2 U1 C5 48.90(9) . . ?
C2 U1 C13 153.49(9) . . ?
C2 U1 C14 146.79(10) . . ?
C2 U1 C15 117.25(9) . . ?
C2 U1 C16 107.03(9) . . ?
C3 U1 C1 50.67(10) . . ?
C3 U1 C4 30.15(10) . . ?
C3 U1 C5 49.75(10) . . ?
C3 U1 C13 149.66(10) . . ?
C3 U1 C15 146.00(10) . . ?
C3 U1 C16 126.48(10) . . ?
C4 U1 C1 49.67(9) . . ?
C4 U1 C5 29.53(9) . . ?
C4 U1 C16 105.94(9) . . ?
C5 U1 C1 30.15(9) . . ?
C5 U1 C16 78.48(9) . . ?
C13 U1 C1 123.40(9) . . ?
C13 U1 C4 120.11(10) . . ?
C13 U1 C5 108.35(9) . . ?
C13 U1 C16 48.75(9) . . ?
C14 U1 C1 125.53(10) . . ?
C14 U1 C3 176.17(9) . . ?
C14 U1 C4 148.26(10) . . ?
C14 U1 C5 127.00(10) . . ?
C14 U1 C13 30.13(9) . . ?
C14 U1 C15 30.39(10) . . ?
C14 U1 C16 49.83(9) . . ?
C15 U1 C1 95.85(9) . . ?
C15 U1 C4 134.56(10) . . ?
C15 U1 C5 105.57(9) . . ?
C15 U1 C13 49.00(10) . . ?
C15 U1 C16 29.67(9) . . ?
C16 U1 C1 78.38(9) . . ?
N1 U1 C1 130.65(11) . . ?
N1 U1 C2 100.63(10) . . ?
N1 U1 C3 88.24(11) . . ?
N1 U1 C4 109.00(11) . . ?
N1 U1 C5 137.05(11) . . ?
N1 U1 C13 105.87(10) . . ?
N1 U1 C14 95.28(11) . . ?
N1 U1 C15 116.38(10) . . ?
N1 U1 C16 144.46(10) . . ?
N1 U1 N4 77.20(10) . . ?
N1 U1 N6 77.03(10) . 2_556 ?
N4 U1 C1 119.06(10) . . ?
N4 U1 C2 116.32(9) . . ?
N4 U1 C3 86.73(10) . . ?
N4 U1 C4 71.32(10) . . ?
N4 U1 C5 90.14(10) . . ?
N4 U1 C13 71.01(10) . . ?
N4 U1 C14 95.49(10) . . ?
N4 U1 C15 119.99(10) . . ?
N4 U1 C16 108.69(10) . . ?
N4 U1 N6 154.13(10) . 2_556 ?
N6 U1 C1 80.31(9) 2_556 . ?
N6 U1 C2 70.99(10) 2_556 . ?
N6 U1 C3 94.71(10) 2_556 . ?
N6 U1 C4 119.89(10) 2_556 . ?
N6 U1 C5 110.45(10) 2_556 . ?
N6 U1 C13 114.38(10) 2_556 . ?
N6 U1 C14 84.65(10) 2_556 . ?
N6 U1 C15 70.60(10) 2_556 . ?
N6 U1 C16 91.19(10) 2_556 . ?

loop_
_geom_bond_atom_site_label_1
_geom_bond_atom_site_label_2
_geom_bond_distance
_geom_bond_site_symmetry_2
_geom_bond_publ_flag
C1 C2 1.424(5) . ?
C1 C5 1.432(4) . ?
C1 Si1 1.871(3) . ?
C1 U1 2.757(3) . ?
C2 H2 0.9300 . ?
C2 C3 1.425(4) . ?
C2 U1 2.725(3) . ?
C3 C4 1.421(5) . ?
C3 Si2 1.873(4) . ?
C3 U1 2.727(3) . ?
C4 H4 0.9300 . ?
C4 C5 1.399(5) . ?
C4 U1 2.737(3) . ?
C5 H5 0.9300 . ?
C5 U1 2.750(3) . ?
C6 H6A 0.9600 . ?
C6 H6B 0.9600 . ?
C6 H6C 0.9600 . ?
C6 Si1 1.870(4) . ?
C7 H7A 0.9600 . ?
C7 H7B 0.9600 . ?
C7 H7C 0.9600 . ?
C7 Si1 1.864(3) . ?
C8 H8A 0.9600 . ?
C8 H8B 0.9600 . ?
C8 H8C 0.9600 . ?
C8 Si1 1.870(3) . ?
C9 H9A 0.9600 . ?
C9 H9B 0.9600 . ?
C9 H9C 0.9600 . ?
C9 Si2 1.865(4) . ?
C10 H10A 0.9600 . ?
C10 H10B 0.9600 . ?
C10 H10C 0.9600 . ?
C10 Si2 1.872(4) . ?
C11 H11A 0.9600 . ?
C11 H11B 0.9600 . ?
C11 H11C 0.9600 . ?
C11 Si2 1.864(4) . ?
C12 C13 1.425(4) . ?
C12 C16 1.431(5) . ?
C12 Si3 1.873(3) . ?
C12 U1 2.771(3) . ?
C13 H13 0.9300 . ?
C13 C14 1.418(5) . ?
C13 U1 2.729(3) . ?
C14 C15 1.430(5) . ?
C14 Si4 1.874(3) . ?
C14 U1 2.726(3) . ?
C15 H15 0.9300 . ?
C15 C16 1.404(4) . ?
C15 U1 2.727(3) . ?
C16 H16 0.9300 . ?
C16 U1 2.754(3) . ?
C17 H17A 0.9600 . ?
C17 H17B 0.9600 . ?
C17 H17C 0.9600 . ?
C17 Si3 1.867(4) . ?
C18 H18A 0.9600 . ?
C18 H18B 0.9600 . ?
C18 H18C 0.9600 . ?
C18 Si3 1.861(4) . ?
C19 H19A 0.9600 . ?
C19 H19B 0.9600 . ?
C19 H19C 0.9600 . ?
C19 Si3 1.860(4) . ?
C20 H20A 0.9600 . ?
C20 H20B 0.9600 . ?
C20 H20C 0.9600 . ?
C20 Si4 1.868(4) . ?
C21 H21A 0.9600 . ?
C21 H21B 0.9600 . ?
C21 H21C 0.9600 . ?
C21 Si4 1.869(4) . ?
C22 H22A 0.9600 . ?
C22 H22B 0.9600 . ?
C22 H22C 0.9600 . ?
C22 Si4 1.863(4) . ?
N1 N2 1.208(4) . ?
N1 U1 2.242(3) . ?
N2 N3 1.133(5) . ?
N4 N5 1.173(4) . ?
N4 U1 2.437(3) . ?
N5 N6 1.169(4) . ?
N6 U1 2.438(3) 2_546 ?
U1 N6 2.438(3) 2_556 ?
